data_1547631
loop_
_publ_author_name
'Skrydstrup, Troels'
'Kristensen, Steffan Kvist'
'Eikeland, Espen'
'Taarning, Esben'
'Lindhardt, Anders T.'

_publ_section_title
;
 Ex situ generation of stoichiometric HCN and its application in the
 Pd-catalysed cyanation of aryl bromides: Evidence for a transmetallation
 step between two oxidative addition Pd-complexes
;
_journal_name_full 'Chem. Sci.'
_journal_paper_doi 10.1039/C7SC03912C
_journal_year 2017
_chemical_formula_moiety 'C38 H30 N2 P2 Pd'
_chemical_formula_sum 'C38 H30 N2 P2 Pd'
_chemical_formula_weight 682.98
_space_group_crystal_system triclinic
_space_group_IT_number 2
_space_group_name_Hall '-P 1'
_space_group_name_H-M_alt 'P -1'
_symmetry_space_group_name_Hall '-P 1'
_symmetry_space_group_name_H-M 'P -1'
_atom_sites_solution_hydrogens geom
_atom_sites_solution_primary direct
_audit_creation_date 2016-08-10
_audit_creation_method
;
Olex2 1.2
(compiled 2016.02.16 svn.r3265 for OlexSys, GUI svn.r5155)

Dolomanov, O.V., Bourhis, L.J., Gildea, R.J, Howard, J.A.K. & Puschmann, H.
 (2009), J. Appl. Cryst. 42, 339-341.

Sheldrick, G.M. (2015). Acta Cryst. A71, 3-8.

Sheldrick, G.M. (2015). Acta Cryst. C71, 3-8.
;
_audit_update_record
;
2016-09-19 deposited with the CCDC.
2017-10-06 downloaded from the CCDC.
;
_cell_angle_alpha 111.130(3)
_cell_angle_beta 93.150(3)
_cell_angle_gamma 108.191(3)
_cell_formula_units_Z 1
_cell_length_a 9.0667(3)
_cell_length_b 9.6985(4)
_cell_length_c 10.1017(3)
_cell_measurement_reflns_used 11480
_cell_measurement_temperature 100.00(14)
_cell_measurement_theta_max 28.4520
_cell_measurement_theta_min 2.1880
_cell_volume 772.96(5)
_computing_cell_refinement 'CrysAlisPro 1.171.38.41 (Rigaku OD, 2015)'
_computing_data_collection 'CrysAlisPro 1.171.38.41 (Rigaku OD, 2015)'
_computing_data_reduction 'CrysAlisPro 1.171.38.41 (Rigaku OD, 2015)'
_computing_molecular_graphics 'Olex2 (Dolomanov et al., 2009)'
_computing_publication_material 'Olex2 (Dolomanov et al., 2009)'
_computing_structure_refinement 'ShelXL (Sheldrick, 2015)'
_computing_structure_solution 'ShelXT (Sheldrick, 2015)'
_diffrn_ambient_environment N~2~
_diffrn_ambient_temperature 100.00(14)
_diffrn_detector 'CCD plate'
_diffrn_detector_area_resol_mean 10.3590
_diffrn_detector_type Atlas
_diffrn_measured_fraction_theta_full 1.000
_diffrn_measured_fraction_theta_max 1.000
_diffrn_measurement_details
;
List of Runs (angles in degrees, time in seconds):

  # Type    Start    End  Width  t~exp~   \w     \q     \k     \f   Frames
#--------------------------------------------------------------------------
  1  \w    -28.00 109.00   1.00   20.00    --   18.69  38.00 -60.00  137
  2  \w    -73.00  60.00   1.00   20.00    --   18.69 -57.00   0.00  133
  3  \w    -20.00  69.00   1.00   20.00    --   18.69 -99.00 150.00   89
  4  \w    -20.00  31.00   1.00   20.00    --  -19.62 -99.00 -90.00   51
  5  \w    -28.00 109.00   1.00   20.00    --   18.69  38.00 120.00  137
  6  \w   -112.00  22.00   1.00   20.00    --  -19.62 -57.00   0.00  134
  7  \w    -20.00  31.00   1.00   20.00    --  -19.62 -99.00 120.00   51
  8  \w   -121.00 -35.00   1.00   20.00    --  -19.62-178.00-180.00   86
  9  \w   -119.00 -34.00   1.00   20.00    --  -19.62 178.00 120.00   85
 10  \w   -119.00 -34.00   1.00   20.00    --  -19.62 178.00 150.00   85
 11  \w    -82.00 104.00   1.00   20.00    --   18.69   0.00-180.00  186
 12  \w    -23.00  27.00   1.00   20.00    --   18.69  57.00 120.00   50
;
_diffrn_measurement_device 'four-circle diffractometer'
_diffrn_measurement_device_type 'SuperNova, Single source at offset, Atlas'
_diffrn_measurement_method '\w scans'
_diffrn_orient_matrix_type 'CrysAlisPro convention (1999,Acta A55,543-557)'
_diffrn_orient_matrix_UB_11 0.0561297000
_diffrn_orient_matrix_UB_12 0.0299939000
_diffrn_orient_matrix_UB_13 -0.0382486000
_diffrn_orient_matrix_UB_21 -0.0305696000
_diffrn_orient_matrix_UB_22 0.0608143000
_diffrn_orient_matrix_UB_23 0.0072927000
_diffrn_orient_matrix_UB_31 0.0542878000
_diffrn_orient_matrix_UB_32 0.0494418000
_diffrn_orient_matrix_UB_33 0.0660332000
_diffrn_radiation_monochromator mirror
_diffrn_radiation_probe x-ray
_diffrn_radiation_type MoK\a
_diffrn_radiation_wavelength 0.71073
_diffrn_reflns_av_R_equivalents 0.0320
_diffrn_reflns_av_unetI/netI 0.0207
_diffrn_reflns_Laue_measured_fraction_full 1.000
_diffrn_reflns_Laue_measured_fraction_max 1.000
_diffrn_reflns_limit_h_max 11
_diffrn_reflns_limit_h_min -11
_diffrn_reflns_limit_k_max 12
_diffrn_reflns_limit_k_min -12
_diffrn_reflns_limit_l_max 12
_diffrn_reflns_limit_l_min -12
_diffrn_reflns_number 17898
_diffrn_reflns_point_group_measured_fraction_full 1.000
_diffrn_reflns_point_group_measured_fraction_max 1.000
_diffrn_reflns_theta_full 25.242
_diffrn_reflns_theta_max 26.370
_diffrn_reflns_theta_min 2.201
_diffrn_source 'micro-focus sealed X-ray tube'
_diffrn_source_type 'SuperNova (Mo) X-ray Source'
_exptl_absorpt_coefficient_mu 0.734
_exptl_absorpt_correction_T_max 0.785
_exptl_absorpt_correction_T_min 0.683
_exptl_absorpt_correction_type analytical
_exptl_absorpt_process_details
;
CrysAlisPro 1.171.38.41 (Rigaku Oxford Diffraction, 2015)
Analytical numeric absorption correction using a multifaceted crystal
            model based on expressions derived by R.C. Clark & J.S. Reid.
(Clark, R. C. & Reid, J. S. (1995). Acta Cryst. A51, 887-897)
Empirical absorption correction using spherical harmonics,
 implemented in SCALE3 ABSPACK scaling algorithm.
;
_exptl_crystal_colour 'clear light colourless'
_exptl_crystal_colour_lustre clear
_exptl_crystal_colour_modifier light
_exptl_crystal_colour_primary colourless
_exptl_crystal_density_diffrn 1.467
_exptl_crystal_description block
_exptl_crystal_F_000 348
_exptl_crystal_size_max 0.172
_exptl_crystal_size_mid 0.108
_exptl_crystal_size_min 0.086
_refine_diff_density_max 0.454
_refine_diff_density_min -0.369
_refine_diff_density_rms 0.057
_refine_ls_extinction_method none
_refine_ls_goodness_of_fit_ref 1.079
_refine_ls_hydrogen_treatment constr
_refine_ls_matrix_type full
_refine_ls_number_parameters 196
_refine_ls_number_reflns 3157
_refine_ls_number_restraints 0
_refine_ls_restrained_S_all 1.079
_refine_ls_R_factor_all 0.0220
_refine_ls_R_factor_gt 0.0201
_refine_ls_shift/su_max 0.001
_refine_ls_shift/su_mean 0.000
_refine_ls_structure_factor_coef Fsqd
_refine_ls_weighting_details 'w=1/[\s^2^(Fo^2^)+(0.0195P)^2^+0.6107P] where P=(Fo^2^+2Fc^2^)/3'
_refine_ls_weighting_scheme calc
_refine_ls_wR_factor_gt 0.0503
_refine_ls_wR_factor_ref 0.0514
_reflns_Friedel_coverage 0.000
_reflns_number_gt 3020
_reflns_number_total 3157
_reflns_threshold_expression 'I > 2\s(I)'
_cod_data_source_file c7sc03912c2.cif
_cod_data_source_block 35
_cod_database_code 1547631
_chemical_oxdiff_formula Pd2C30H30N4
_shelx_space_group_comment
;
The symmetry employed for this shelxl refinement is uniquely defined
by the following loop, which should always be used as a source of
symmetry information in preference to the above space-group names.
They are only intended as comments.
;
_reflns_odcompleteness_completeness 100.00
_reflns_odcompleteness_iscentric 1
_reflns_odcompleteness_theta 26.32
_olex2_refinement_description
;
1. Fixed Uiso
 At 1.2 times of:
  All C(H) groups
2.a Aromatic/amide H refined with riding coordinates:
 C3(H3), C13(H13), C5(H5), C9(H9), C7(H7), C4(H4), C19(H19), C10(H10), C6(H6),
 C12(H12), C15(H15), C11(H11), C17(H17), C16(H16), C18(H18)
;
_shelx_shelxl_version_number 2014/7
_olex2_submission_special_instructions 'No special instructions were received'
_oxdiff_exptl_absorpt_empirical_details
;
Empirical correction (ABSPACK) includes:
- Absorption correction using spherical harmonics
- Frame scaling
;
_oxdiff_exptl_absorpt_empirical_full_max 1.688
_oxdiff_exptl_absorpt_empirical_full_min 0.673

loop_
_space_group_symop_operation_xyz
'x, y, z'
'-x, -y, -z'

loop_
_atom_site_label
_atom_site_type_symbol
_atom_site_fract_x
_atom_site_fract_y
_atom_site_fract_z
_atom_site_U_iso_or_equiv
_atom_site_adp_type
_atom_site_occupancy
_atom_site_site_symmetry_order
_atom_site_calc_flag
_atom_site_refinement_flags_posn
_atom_site_refinement_flags_adp
_atom_site_refinement_flags_occupancy
Pd Pd 0.5000 0.0000 0.5000 0.01144(6) Uani 1 2 d S T P
P P 0.51332(5) 0.22751(5) 0.69625(4) 0.01033(9) Uani 1 1 d . . .
N N 0.7842(2) 0.18825(19) 0.39717(17) 0.0242(3) Uani 1 1 d . . .
C3 C 0.2939(2) 0.21857(19) 0.88267(18) 0.0144(3) Uani 1 1 d . . .
H3 H 0.3770 0.2406 0.9542 0.017 Uiso 1 1 calc R . .
C1 C 0.6821(2) 0.12482(19) 0.43311(18) 0.0151(3) Uani 1 1 d . . .
C13 C 0.61599(19) 0.1097(2) 0.88067(19) 0.0159(3) Uani 1 1 d . . .
H13 H 0.5458 0.0122 0.8150 0.019 Uiso 1 1 calc R . .
C8 C 0.63706(19) 0.24532(19) 0.85356(17) 0.0121(3) Uani 1 1 d . . .
C5 C 0.0187(2) 0.1658(2) 0.8070(2) 0.0207(4) Uani 1 1 d . . .
H5 H -0.0826 0.1505 0.8274 0.025 Uiso 1 1 calc R . .
C2 C 0.32100(19) 0.21010(18) 0.74636(17) 0.0122(3) Uani 1 1 d . . .
C9 C 0.7448(2) 0.3899(2) 0.95139(18) 0.0163(3) Uani 1 1 d . . .
H9 H 0.7605 0.4808 0.9339 0.020 Uiso 1 1 calc R . .
C7 C 0.1957(2) 0.1800(2) 0.64123(18) 0.0169(3) Uani 1 1 d . . .
H7 H 0.2133 0.1731 0.5496 0.020 Uiso 1 1 calc R . .
C4 C 0.1419(2) 0.1940(2) 0.9115(2) 0.0192(4) Uani 1 1 d . . .
H4 H 0.1230 0.1965 1.0018 0.023 Uiso 1 1 calc R . .
C14 C 0.5858(2) 0.42151(19) 0.68784(17) 0.0139(3) Uani 1 1 d . . .
C19 C 0.4925(2) 0.5150(2) 0.71218(19) 0.0181(4) Uani 1 1 d . . .
H19 H 0.3913 0.4769 0.7301 0.022 Uiso 1 1 calc R . .
C10 C 0.8288(2) 0.3986(2) 1.07506(19) 0.0207(4) Uani 1 1 d . . .
H10 H 0.9013 0.4953 1.1397 0.025 Uiso 1 1 calc R . .
C6 C 0.0457(2) 0.1602(2) 0.6717(2) 0.0205(4) Uani 1 1 d . . .
H6 H -0.0367 0.1433 0.6019 0.025 Uiso 1 1 calc R . .
C12 C 0.6992(2) 0.1200(2) 1.0048(2) 0.0201(4) Uani 1 1 d . . .
H12 H 0.6839 0.0294 1.0228 0.024 Uiso 1 1 calc R . .
C15 C 0.7370(2) 0.4806(2) 0.66086(18) 0.0172(3) Uani 1 1 d . . .
H15 H 0.8002 0.4190 0.6435 0.021 Uiso 1 1 calc R . .
C11 C 0.8053(2) 0.2645(2) 1.10265(19) 0.0205(4) Uani 1 1 d . . .
H11 H 0.8604 0.2711 1.1865 0.025 Uiso 1 1 calc R . .
C17 C 0.6997(2) 0.7224(2) 0.68567(19) 0.0223(4) Uani 1 1 d . . .
H17 H 0.7384 0.8236 0.6866 0.027 Uiso 1 1 calc R . .
C16 C 0.7938(2) 0.6303(2) 0.65979(19) 0.0204(4) Uani 1 1 d . . .
H16 H 0.8947 0.6690 0.6418 0.025 Uiso 1 1 calc R . .
C18 C 0.5490(2) 0.6644(2) 0.7100(2) 0.0229(4) Uani 1 1 d . . .
H18 H 0.4853 0.7254 0.7249 0.027 Uiso 1 1 calc R . .

loop_
_atom_site_aniso_label
_atom_site_aniso_U_11
_atom_site_aniso_U_22
_atom_site_aniso_U_33
_atom_site_aniso_U_23
_atom_site_aniso_U_13
_atom_site_aniso_U_12
Pd 0.01225(10) 0.01096(9) 0.01174(9) 0.00352(7) 0.00403(7) 0.00584(7)
P 0.0109(2) 0.00987(19) 0.0111(2) 0.00395(16) 0.00324(15) 0.00493(16)
N 0.0321(9) 0.0209(8) 0.0213(8) 0.0085(7) 0.0062(7) 0.0114(7)
C3 0.0164(8) 0.0131(8) 0.0150(8) 0.0051(6) 0.0038(6) 0.0073(6)
C1 0.0156(8) 0.0128(8) 0.0140(8) -0.0011(7) 0.0002(7) 0.0093(7)
C13 0.0122(8) 0.0158(8) 0.0216(9) 0.0090(7) 0.0044(7) 0.0053(7)
C8 0.0108(8) 0.0156(8) 0.0129(8) 0.0063(6) 0.0047(6) 0.0076(6)
C5 0.0126(8) 0.0171(8) 0.0295(10) 0.0048(7) 0.0078(7) 0.0063(7)
C2 0.0128(8) 0.0090(7) 0.0158(8) 0.0040(6) 0.0045(6) 0.0060(6)
C9 0.0184(8) 0.0156(8) 0.0163(8) 0.0063(7) 0.0033(7) 0.0077(7)
C7 0.0181(9) 0.0178(8) 0.0138(8) 0.0036(7) 0.0026(7) 0.0083(7)
C4 0.0226(9) 0.0188(8) 0.0195(9) 0.0077(7) 0.0114(7) 0.0103(7)
C14 0.0187(8) 0.0110(7) 0.0110(8) 0.0044(6) 0.0012(6) 0.0040(6)
C19 0.0215(9) 0.0160(8) 0.0189(9) 0.0076(7) 0.0057(7) 0.0084(7)
C10 0.0188(9) 0.0235(9) 0.0159(8) 0.0049(7) 0.0015(7) 0.0062(7)
C6 0.0151(9) 0.0192(9) 0.0225(9) 0.0021(7) -0.0012(7) 0.0081(7)
C12 0.0159(8) 0.0261(9) 0.0290(10) 0.0200(8) 0.0075(7) 0.0101(7)
C15 0.0179(9) 0.0178(8) 0.0161(8) 0.0068(7) 0.0027(7) 0.0066(7)
C11 0.0153(8) 0.0351(10) 0.0177(9) 0.0158(8) 0.0047(7) 0.0111(8)
C17 0.0335(11) 0.0138(8) 0.0172(9) 0.0079(7) 0.0027(8) 0.0038(8)
C16 0.0204(9) 0.0205(9) 0.0159(8) 0.0082(7) 0.0024(7) 0.0005(7)
C18 0.0326(11) 0.0177(9) 0.0236(9) 0.0099(8) 0.0069(8) 0.0137(8)

loop_
_atom_type_symbol
_atom_type_description
_atom_type_scat_dispersion_real
_atom_type_scat_dispersion_imag
_atom_type_scat_source
C C 0.0033 0.0016 'International Tables Vol C Tables 4.2.6.8 and 6.1.1.4'
H H 0.0000 0.0000 'International Tables Vol C Tables 4.2.6.8 and 6.1.1.4'
N N 0.0061 0.0033 'International Tables Vol C Tables 4.2.6.8 and 6.1.1.4'
P P 0.1023 0.0942 'International Tables Vol C Tables 4.2.6.8 and 6.1.1.4'
Pd Pd -0.9988 1.0072 'International Tables Vol C Tables 4.2.6.8 and 6.1.1.4'

loop_
_exptl_crystal_face_index_h
_exptl_crystal_face_index_k
_exptl_crystal_face_index_l
_exptl_crystal_face_perp_dist
-5 -1 1 0.0617
0 0 1 0.0332
5 1 -2 0.0448
0 0 -1 0.0529
0 -5 4 0.0311
0 5 -4 0.0592
3 5 1 0.0535
-3 -5 -1 0.0541
-3 -1 -5 0.0591
-1 5 1 0.0607
-3 5 -3 0.0772
1 -5 -1 0.0479
1 -3 5 0.0292
-1 -5 4 0.0328

loop_
_geom_angle_atom_site_label_1
_geom_angle_atom_site_label_2
_geom_angle_atom_site_label_3
_geom_angle
_geom_angle_site_symmetry_1
_geom_angle_site_symmetry_3
P Pd P 180.00(2) 2_656 .
C1 Pd P 91.87(5) 2_656 2_656
C1 Pd P 88.13(5) 2_656 .
C1 Pd P 91.87(5) . .
C1 Pd P 88.13(5) . 2_656
C1 Pd C1 180.0 2_656 .
C8 P Pd 108.79(5) . .
C8 P C2 104.78(7) . .
C8 P C14 105.61(7) . .
C2 P Pd 111.15(5) . .
C2 P C14 104.38(8) . .
C14 P Pd 120.90(5) . .
C2 C3 H3 120.2 . .
C4 C3 H3 120.2 . .
C4 C3 C2 119.66(16) . .
N C1 Pd 176.91(16) . .
C8 C13 H13 119.9 . .
C12 C13 H13 119.9 . .
C12 C13 C8 120.20(16) . .
C13 C8 P 118.26(12) . .
C9 C8 P 122.37(13) . .
C9 C8 C13 119.27(15) . .
C4 C5 H5 120.0 . .
C4 C5 C6 120.08(16) . .
C6 C5 H5 120.0 . .
C3 C2 P 122.36(13) . .
C3 C2 C7 119.46(15) . .
C7 C2 P 118.11(13) . .
C8 C9 H9 120.0 . .
C10 C9 C8 120.04(16) . .
C10 C9 H9 120.0 . .
C2 C7 H7 119.7 . .
C6 C7 C2 120.65(16) . .
C6 C7 H7 119.7 . .
C3 C4 H4 119.8 . .
C5 C4 C3 120.44(17) . .
C5 C4 H4 119.8 . .
C19 C14 P 120.45(13) . .
C19 C14 C15 118.84(15) . .
C15 C14 P 120.69(13) . .
C14 C19 H19 119.7 . .
C18 C19 C14 120.61(17) . .
C18 C19 H19 119.7 . .
C9 C10 H10 119.8 . .
C11 C10 C9 120.43(17) . .
C11 C10 H10 119.8 . .
C5 C6 H6 120.2 . .
C7 C6 C5 119.65(16) . .
C7 C6 H6 120.2 . .
C13 C12 H12 119.8 . .
C13 C12 C11 120.35(16) . .
C11 C12 H12 119.8 . .
C14 C15 H15 119.7 . .
C16 C15 C14 120.51(17) . .
C16 C15 H15 119.7 . .
C10 C11 C12 119.69(16) . .
C10 C11 H11 120.2 . .
C12 C11 H11 120.2 . .
C16 C17 H17 119.9 . .
C18 C17 H17 119.9 . .
C18 C17 C16 120.26(17) . .
C15 C16 C17 119.86(17) . .
C15 C16 H16 120.1 . .
C17 C16 H16 120.1 . .
C19 C18 H18 120.0 . .
C17 C18 C19 119.91(18) . .
C17 C18 H18 120.0 . .

loop_
_geom_bond_atom_site_label_1
_geom_bond_atom_site_label_2
_geom_bond_distance
_geom_bond_site_symmetry_2
Pd P 2.3381(4) 2_656
Pd P 2.3381(4) .
Pd C1 2.0277(18) 2_656
Pd C1 2.0277(18) .
P C8 1.8163(16) .
P C2 1.8167(16) .
P C14 1.8244(16) .
N C1 1.100(2) .
C3 H3 0.9300 .
C3 C2 1.390(2) .
C3 C4 1.389(2) .
C13 H13 0.9300 .
C13 C8 1.396(2) .
C13 C12 1.383(3) .
C8 C9 1.392(2) .
C5 H5 0.9300 .
C5 C4 1.382(3) .
C5 C6 1.386(3) .
C2 C7 1.393(2) .
C9 H9 0.9300 .
C9 C10 1.388(2) .
C7 H7 0.9300 .
C7 C6 1.381(2) .
C4 H4 0.9300 .
C14 C19 1.393(2) .
C14 C15 1.395(2) .
C19 H19 0.9300 .
C19 C18 1.387(2) .
C10 H10 0.9300 .
C10 C11 1.382(3) .
C6 H6 0.9300 .
C12 H12 0.9300 .
C12 C11 1.386(3) .
C15 H15 0.9300 .
C15 C16 1.385(2) .
C11 H11 0.9300 .
C17 H17 0.9300 .
C17 C16 1.388(3) .
C17 C18 1.379(3) .
C16 H16 0.9300 .
C18 H18 0.9300 .

loop_
_exptl_oxdiff_crystal_face_indexfrac_h
_exptl_oxdiff_crystal_face_indexfrac_k
_exptl_oxdiff_crystal_face_indexfrac_l
_exptl_oxdiff_crystal_face_x
_exptl_oxdiff_crystal_face_y
_exptl_oxdiff_crystal_face_z
-4.9853 -0.9978 0.9986 -0.3479 0.0990 -0.2540
0.0006 0.0014 0.9962 -0.0380 0.0073 0.0659
4.9847 0.9964 -1.9948 0.3860 -0.1063 0.1882
-0.0006 -0.0014 -0.9962 0.0380 -0.0073 -0.0659
0.0064 -4.9755 3.9915 -0.3015 -0.2737 0.0179
-0.0064 4.9755 -3.9915 0.3015 0.2737 -0.0179
2.9885 4.9844 0.9888 0.2794 0.2190 0.4740
-2.9885 -4.9844 -0.9888 -0.2794 -0.2190 -0.4740
-2.9941 -1.0051 -4.9789 -0.0078 -0.0059 -0.5410
-1.0009 4.9819 0.9896 0.0554 0.3408 0.2573
-2.9979 4.9751 -2.9947 0.0955 0.3724 -0.1145
1.0009 -4.9819 -0.9896 -0.0554 -0.3408 -0.2573
1.0027 -2.9810 4.9848 -0.2238 -0.1756 0.2362
-0.9909 -4.9761 3.9917 -0.3575 -0.2432 -0.0362
